data_4037511
loop_
_publ_author_name
'Huang, Qiu-Xia'
'Zheng, Qu-Tong'
'Duan, Yaya'
'Lin, Jin-Hong'
'Xiao, Ji-Chang'
'Zheng, Xing'

_publ_section_title
;
 Diastereoselective Synthesis of CF<sub>3</sub>-Containing Vicinal
 Diamines.
;
_journal_issue 15
_journal_name_full 'The Journal of organic chemistry'
_journal_page_first 8273
_journal_page_last 8281
_journal_paper_doi 10.1021/acs.joc.7b01261
_journal_volume 82
_journal_year 2017
_chemical_formula_sum 'C24 H23 F3 N2 O2 S'
_chemical_formula_weight 460.50
_space_group_crystal_system triclinic
_space_group_IT_number 2
_space_group_name_Hall '-P 1'
_space_group_name_H-M_alt 'P -1'
_atom_sites_solution_hydrogens mixed
_audit_creation_method SHELXL-2013
_cell_angle_alpha 74.128(4)
_cell_angle_beta 74.345(4)
_cell_angle_gamma 88.890(4)
_cell_formula_units_Z 4
_cell_length_a 11.873(2)
_cell_length_b 13.795(3)
_cell_length_c 14.934(3)
_cell_measurement_reflns_used 2499
_cell_measurement_temperature 293(2)
_cell_measurement_theta_max 45.798
_cell_measurement_theta_min 4.572
_cell_volume 2261.6(8)
_computing_cell_refinement 'Bruker SMART'
_computing_data_collection 'Bruker SMART'
_computing_data_reduction 'Bruker SHELXTL'
_computing_molecular_graphics 'Bruker SHELXTL'
_computing_publication_material 'Bruker SHELXTL'
_computing_structure_refinement 'SHELXL-2013 (Sheldrick, 2013)'
_computing_structure_solution 'Bruker SHELXTL'
_diffrn_ambient_temperature 293(2)
_diffrn_measured_fraction_theta_full 0.926
_diffrn_measured_fraction_theta_max 0.952
_diffrn_measurement_device_type 'CCD area detector'
_diffrn_measurement_method 'phi and omega scans'
_diffrn_radiation_type MoK\a
_diffrn_radiation_wavelength 0.71073
_diffrn_reflns_av_R_equivalents 0.0283
_diffrn_reflns_av_unetI/netI 0.0559
_diffrn_reflns_Laue_measured_fraction_full 0.926
_diffrn_reflns_Laue_measured_fraction_max 0.952
_diffrn_reflns_limit_h_max 14
_diffrn_reflns_limit_h_min -14
_diffrn_reflns_limit_k_max 11
_diffrn_reflns_limit_k_min -16
_diffrn_reflns_limit_l_max 17
_diffrn_reflns_limit_l_min -17
_diffrn_reflns_number 11265
_diffrn_reflns_point_group_measured_fraction_full 0.926
_diffrn_reflns_point_group_measured_fraction_max 0.952
_diffrn_reflns_theta_full 25.242
_diffrn_reflns_theta_max 25.000
_diffrn_reflns_theta_min 1.537
_exptl_absorpt_coefficient_mu 0.191
_exptl_absorpt_correction_T_max 0.7456
_exptl_absorpt_correction_T_min 0.6448
_exptl_absorpt_correction_type multi-scan
_exptl_absorpt_process_details sadabs
_exptl_crystal_colour colorless
_exptl_crystal_density_diffrn 1.352
_exptl_crystal_description prismatic
_exptl_crystal_F_000 960
_exptl_crystal_size_max 0.200
_exptl_crystal_size_mid 0.170
_exptl_crystal_size_min 0.130
_refine_diff_density_max 0.320
_refine_diff_density_min -0.442
_refine_diff_density_rms 0.061
_refine_ls_extinction_method none
_refine_ls_goodness_of_fit_ref 1.065
_refine_ls_hydrogen_treatment mixed
_refine_ls_matrix_type full
_refine_ls_number_parameters 595
_refine_ls_number_reflns 7593
_refine_ls_number_restraints 1
_refine_ls_restrained_S_all 1.065
_refine_ls_R_factor_all 0.0973
_refine_ls_R_factor_gt 0.0643
_refine_ls_shift/su_max 0.001
_refine_ls_shift/su_mean 0.000
_refine_ls_structure_factor_coef Fsqd
_refine_ls_weighting_details 'w=1/[\s^2^(Fo^2^)+(0.0816P)^2^+1.2349P] where P=(Fo^2^+2Fc^2^)/3'
_refine_ls_weighting_scheme calc
_refine_ls_wR_factor_gt 0.1538
_refine_ls_wR_factor_ref 0.1915
_reflns_Friedel_coverage 0.000
_reflns_number_gt 5049
_reflns_number_total 7593
_reflns_threshold_expression 'I > 2\s(I)'
_cod_data_source_file jo7b01261_si_002.cif
_cod_data_source_block cd17214_4b
_cod_original_cell_volume 2261.6(7)
_cod_database_code 4037511
_shelx_space_group_comment
; 
The symmetry employed for this shelxl refinement is uniquely defined 
by the following loop, which should always be used as a source of 
symmetry information in preference to the above space-group names. 
They are only intended as comments. 
;
_shelx_estimated_absorpt_t_min 0.963
_shelx_estimated_absorpt_t_max 0.976
_shelxl_version_number 2013-4

loop_
_space_group_symop_operation_xyz
'x, y, z'
'-x, -y, -z'

loop_
_atom_site_label
_atom_site_type_symbol
_atom_site_fract_x
_atom_site_fract_y
_atom_site_fract_z
_atom_site_U_iso_or_equiv
_atom_site_adp_type
_atom_site_occupancy
_atom_site_site_symmetry_order
_atom_site_calc_flag
_atom_site_refinement_flags_posn
_atom_site_refinement_flags_adp
S1 S 0.84186(8) 0.10331(8) 0.50302(7) 0.0558(3) Uani 1 1 d . .
S2 S 0.92645(8) 0.03324(7) 0.80377(7) 0.0541(3) Uani 1 1 d . .
F1 F 1.1539(3) 0.2523(2) 0.4196(3) 0.1091(10) Uani 1 1 d . .
F2 F 1.0985(3) 0.3992(2) 0.3748(2) 0.1020(10) Uani 1 1 d . .
F3 F 1.0139(3) 0.3023(2) 0.5126(2) 0.1080(10) Uani 1 1 d . .
F4 F 0.5997(2) 0.0886(2) 0.75932(19) 0.0811(7) Uani 1 1 d . .
F5 F 0.6219(2) -0.01375(19) 0.8891(2) 0.1023(10) Uani 1 1 d . .
F6 F 0.5274(2) 0.1178(2) 0.8955(2) 0.0887(8) Uani 1 1 d . .
N1 N 0.9532(3) 0.1582(2) 0.4166(2) 0.0506(8) Uani 1 1 d . .
N2 N 1.1177(3) 0.2549(2) 0.2291(2) 0.0544(8) Uani 1 1 d . .
N3 N 0.8281(3) 0.1057(2) 0.7689(2) 0.0495(7) Uani 1 1 d . .
N4 N 0.7121(3) 0.2939(2) 0.7113(3) 0.0566(8) Uani 1 1 d . .
O1 O 0.8654(2) -0.0005(2) 0.5318(2) 0.0775(9) Uani 1 1 d . .
O2 O 0.8168(3) 0.1599(2) 0.57274(19) 0.0780(9) Uani 1 1 d . .
O3 O 0.9538(2) -0.03032(19) 0.7408(2) 0.0711(8) Uani 1 1 d . .
O4 O 0.8852(2) -0.0102(2) 0.9057(2) 0.0710(8) Uani 1 1 d . .
C1 C 0.9745(3) 0.2660(3) 0.3786(3) 0.0503(9) Uani 1 1 d . .
H1 H 0.9000 0.2959 0.4002 0.060 Uiso 1 1 calc R U
C2 C 1.0609(4) 0.3049(3) 0.4201(4) 0.0702(12) Uani 1 1 d . .
C3 C 1.0104(3) 0.3002(3) 0.2666(3) 0.0471(8) Uani 1 1 d . .
H3 H 1.0275 0.3735 0.2465 0.057 Uiso 1 1 calc R U
C4 C 0.9100(3) 0.2808(3) 0.2291(3) 0.0519(9) Uani 1 1 d . .
H4 H 0.8378 0.3021 0.2575 0.062 Uiso 1 1 calc R U
C5 C 0.9130(3) 0.2376(3) 0.1615(3) 0.0569(10) Uani 1 1 d . .
H5 H 0.9851 0.2178 0.1310 0.068 Uiso 1 1 calc R U
C6 C 0.8115(3) 0.2174(3) 0.1292(3) 0.0561(10) Uani 1 1 d . .
C7 C 0.8031(4) 0.1297(3) 0.1035(3) 0.0661(11) Uani 1 1 d . .
H7 H 0.8659 0.0882 0.0991 0.079 Uiso 1 1 calc R U
C8 C 0.7031(5) 0.1029(3) 0.0841(3) 0.0762(13) Uani 1 1 d . .
H8 H 0.6968 0.0418 0.0703 0.091 Uiso 1 1 calc R U
C9 C 0.6127(4) 0.1662(4) 0.0852(3) 0.0769(13) Uani 1 1 d . .
H9 H 0.5457 0.1487 0.0708 0.092 Uiso 1 1 calc R U
C10 C 0.6207(4) 0.2548(4) 0.1074(3) 0.0748(12) Uani 1 1 d . .
H10 H 0.5595 0.2980 0.1077 0.090 Uiso 1 1 calc R U
C11 C 0.7191(4) 0.2802(3) 0.1294(3) 0.0642(11) Uani 1 1 d . .
H11 H 0.7239 0.3407 0.1447 0.077 Uiso 1 1 calc R U
C12 C 1.2046(3) 0.3082(3) 0.1482(3) 0.0463(8) Uani 1 1 d . .
C13 C 1.2712(3) 0.2578(3) 0.0857(3) 0.0630(11) Uani 1 1 d . .
H13 H 1.2555 0.1891 0.0966 0.076 Uiso 1 1 calc R U
C14 C 1.3603(4) 0.3086(4) 0.0077(3) 0.0788(13) Uani 1 1 d . .
H14 H 1.4049 0.2740 -0.0335 0.095 Uiso 1 1 calc R U
C15 C 1.3840(4) 0.4092(4) -0.0098(3) 0.0807(14) Uani 1 1 d . .
H15 H 1.4447 0.4429 -0.0626 0.097 Uiso 1 1 calc R U
C16 C 1.3192(4) 0.4597(4) 0.0498(4) 0.0772(13) Uani 1 1 d . .
H16 H 1.3348 0.5286 0.0372 0.093 Uiso 1 1 calc R U
C17 C 1.2306(3) 0.4105(3) 0.1285(3) 0.0631(11) Uani 1 1 d . .
H17 H 1.1874 0.4463 0.1693 0.076 Uiso 1 1 calc R U
C18 C 0.7213(3) 0.1149(3) 0.4543(3) 0.0504(9) Uani 1 1 d . .
C19 C 0.7213(3) 0.0737(3) 0.3805(3) 0.0650(11) Uani 1 1 d . .
H19 H 0.7879 0.0446 0.3523 0.078 Uiso 1 1 calc R U
C20 C 0.6239(4) 0.0755(3) 0.3483(3) 0.0728(12) Uani 1 1 d . .
H20 H 0.6253 0.0464 0.2987 0.087 Uiso 1 1 calc R U
C21 C 0.5242(4) 0.1187(3) 0.3865(3) 0.0690(12) Uani 1 1 d . .
C22 C 0.5250(4) 0.1584(4) 0.4609(4) 0.0809(14) Uani 1 1 d . .
H22 H 0.4580 0.1871 0.4889 0.097 Uiso 1 1 calc R U
C23 C 0.6216(4) 0.1575(3) 0.4959(3) 0.0693(12) Uani 1 1 d . .
H23 H 0.6196 0.1850 0.5466 0.083 Uiso 1 1 calc R U
C24 C 0.4180(4) 0.1241(5) 0.3494(4) 0.1072(19) Uani 1 1 d . .
H24A H 0.3487 0.1086 0.4031 0.161 Uiso 1 1 calc R U
H24B H 0.4219 0.0763 0.3126 0.161 Uiso 1 1 calc R U
H24C H 0.4154 0.1910 0.3088 0.161 Uiso 1 1 calc R U
C25 C 0.7330(3) 0.1393(3) 0.8348(3) 0.0491(9) Uani 1 1 d . .
H25 H 0.7476 0.1185 0.8986 0.059 Uiso 1 1 calc R U
C26 C 0.6205(3) 0.0837(3) 0.8431(3) 0.0643(11) Uani 1 1 d . .
C27 C 0.7270(3) 0.2546(3) 0.8074(2) 0.0479(8) Uani 1 1 d . .
H27 H 0.6561 0.2690 0.8523 0.057 Uiso 1 1 calc R U
C28 C 0.8284(4) 0.3007(3) 0.8263(3) 0.0634(11) Uani 1 1 d . .
H28 H 0.8298 0.2853 0.8906 0.076 Uiso 1 1 calc R U
C29 C 0.9129(4) 0.3586(3) 0.7645(3) 0.0629(11) Uani 1 1 d . .
H29 H 0.9093 0.3762 0.7007 0.076 Uiso 1 1 calc R U
C30 C 1.0149(4) 0.4010(3) 0.7812(4) 0.0643(11) Uani 1 1 d . U
C31 C 1.0247(5) 0.3964(3) 0.8722(4) 0.0832(13) Uani 1 1 d . U
H31 H 0.9623 0.3687 0.9262 0.100 Uiso 1 1 calc R U
C32 C 1.1267(5) 0.4328(4) 0.8848(5) 0.0916(16) Uani 1 1 d . .
H32 H 1.1332 0.4279 0.9466 0.110 Uiso 1 1 calc R U
C33 C 1.2165(5) 0.4756(4) 0.8053(6) 0.0979(18) Uani 1 1 d . .
H33 H 1.2851 0.4999 0.8125 0.117 Uiso 1 1 calc R U
C34 C 1.2061(5) 0.4828(4) 0.7163(5) 0.0909(16) Uani 1 1 d . .
H34 H 1.2672 0.5130 0.6621 0.109 Uiso 1 1 calc R U
C35 C 1.1070(4) 0.4463(3) 0.7049(4) 0.0786(13) Uani 1 1 d . .
H35 H 1.1020 0.4525 0.6425 0.094 Uiso 1 1 calc R U
C36 C 0.6703(3) 0.3875(3) 0.6791(3) 0.0534(9) Uani 1 1 d . .
C37 C 0.6682(5) 0.4229(4) 0.5839(4) 0.0898(15) Uani 1 1 d . .
H37 H 0.6988 0.3850 0.5411 0.108 Uiso 1 1 calc R U
C38 C 0.6222(7) 0.5121(5) 0.5517(5) 0.132(2) Uani 1 1 d . .
H38 H 0.6219 0.5342 0.4871 0.158 Uiso 1 1 calc R U
C39 C 0.5765(6) 0.5704(5) 0.6119(6) 0.125(2) Uani 1 1 d . .
H39 H 0.5450 0.6315 0.5890 0.150 Uiso 1 1 calc R U
C40 C 0.5780(5) 0.5368(4) 0.7062(5) 0.1023(19) Uani 1 1 d . .
H40 H 0.5467 0.5753 0.7484 0.123 Uiso 1 1 calc R U
C41 C 0.6254(4) 0.4465(3) 0.7401(4) 0.0721(12) Uani 1 1 d . .
H41 H 0.6272 0.4253 0.8044 0.087 Uiso 1 1 calc R U
C42 C 1.0544(3) 0.1087(3) 0.7801(3) 0.0514(9) Uani 1 1 d . .
C43 C 1.0918(4) 0.1256(3) 0.8542(3) 0.0681(11) Uani 1 1 d . .
H43 H 1.0465 0.1012 0.9180 0.082 Uiso 1 1 calc R U
C44 C 1.1968(4) 0.1788(3) 0.8334(4) 0.0778(13) Uani 1 1 d . .
H44 H 1.2220 0.1902 0.8837 0.093 Uiso 1 1 calc R U
C45 C 1.2651(4) 0.2154(3) 0.7400(4) 0.0724(13) Uani 1 1 d . .
C46 C 1.2238(4) 0.2011(4) 0.6672(4) 0.0765(13) Uani 1 1 d . .
H46 H 1.2673 0.2284 0.6033 0.092 Uiso 1 1 calc R U
C47 C 1.1200(3) 0.1477(3) 0.6862(3) 0.0637(11) Uani 1 1 d . .
H47 H 1.0942 0.1379 0.6357 0.076 Uiso 1 1 calc R U
C48 C 1.3825(4) 0.2705(4) 0.7162(5) 0.107(2) Uani 1 1 d . .
H48A H 1.3930 0.2835 0.7735 0.161 Uiso 1 1 calc R U
H48B H 1.3857 0.3333 0.6676 0.161 Uiso 1 1 calc R U
H48C H 1.4435 0.2298 0.6924 0.161 Uiso 1 1 calc R U
H1A H 0.995(3) 0.124(2) 0.404(2) 0.024(9) Uiso 1 1 d . .
H4A H 0.753(3) 0.264(3) 0.672(3) 0.056(12) Uiso 1 1 d . .
H3A H 0.828(3) 0.114(3) 0.707(3) 0.072(13) Uiso 1 1 d . .
H2A H 1.110(3) 0.195(3) 0.229(3) 0.062(12) Uiso 1 1 d . .

loop_
_atom_site_aniso_label
_atom_site_aniso_U_11
_atom_site_aniso_U_22
_atom_site_aniso_U_33
_atom_site_aniso_U_23
_atom_site_aniso_U_13
_atom_site_aniso_U_12
S1 0.0511(5) 0.0626(6) 0.0447(5) -0.0082(5) -0.0053(4) 0.0034(4)
S2 0.0611(6) 0.0391(5) 0.0614(6) -0.0115(5) -0.0186(5) 0.0053(4)
F1 0.0880(19) 0.118(2) 0.155(3) -0.054(2) -0.074(2) 0.0203(18)
F2 0.141(2) 0.0689(17) 0.109(2) -0.0118(16) -0.0665(19) -0.0297(17)
F3 0.137(3) 0.129(3) 0.077(2) -0.0472(18) -0.0395(18) -0.010(2)
F4 0.0758(16) 0.1008(19) 0.0797(18) -0.0395(15) -0.0268(13) -0.0144(14)
F5 0.0905(18) 0.0571(16) 0.141(3) 0.0012(16) -0.0286(18) -0.0218(14)
F6 0.0591(14) 0.113(2) 0.0888(19) -0.0393(17) -0.0003(13) -0.0059(14)
N1 0.0504(19) 0.0444(18) 0.053(2) -0.0143(16) -0.0072(15) 0.0118(16)
N2 0.0503(18) 0.0409(18) 0.066(2) -0.0148(16) -0.0051(15) -0.0011(15)
N3 0.0584(18) 0.0472(17) 0.0429(18) -0.0102(15) -0.0171(15) 0.0116(14)
N4 0.070(2) 0.0513(19) 0.054(2) -0.0215(17) -0.0195(17) 0.0140(16)
O1 0.0572(16) 0.0593(18) 0.090(2) 0.0120(15) -0.0107(15) 0.0026(13)
O2 0.0773(19) 0.112(2) 0.0459(16) -0.0334(17) -0.0078(14) 0.0074(17)
O3 0.0819(19) 0.0464(15) 0.096(2) -0.0328(15) -0.0302(16) 0.0144(14)
O4 0.0761(18) 0.0635(18) 0.0598(18) 0.0050(14) -0.0184(14) -0.0046(14)
C1 0.048(2) 0.047(2) 0.058(2) -0.0214(18) -0.0116(17) 0.0039(16)
C2 0.077(3) 0.064(3) 0.078(3) -0.027(2) -0.027(2) -0.002(2)
C3 0.050(2) 0.0353(18) 0.052(2) -0.0074(16) -0.0118(17) 0.0005(15)
C4 0.051(2) 0.047(2) 0.054(2) -0.0119(18) -0.0122(17) 0.0038(16)
C5 0.056(2) 0.054(2) 0.054(2) -0.0109(19) -0.0084(18) 0.0006(18)
C6 0.064(2) 0.059(2) 0.045(2) -0.0115(18) -0.0150(18) -0.0029(19)
C7 0.091(3) 0.059(3) 0.055(2) -0.019(2) -0.028(2) 0.010(2)
C8 0.117(4) 0.062(3) 0.055(3) -0.012(2) -0.037(3) -0.011(3)
C9 0.086(3) 0.083(3) 0.063(3) -0.006(2) -0.035(2) -0.019(3)
C10 0.072(3) 0.077(3) 0.082(3) -0.021(3) -0.033(2) 0.003(2)
C11 0.075(3) 0.057(2) 0.067(3) -0.018(2) -0.030(2) 0.002(2)
C12 0.0403(18) 0.051(2) 0.049(2) -0.0146(17) -0.0145(16) 0.0007(16)
C13 0.053(2) 0.066(3) 0.072(3) -0.025(2) -0.015(2) 0.0086(19)
C14 0.052(2) 0.112(4) 0.071(3) -0.035(3) -0.005(2) 0.013(3)
C15 0.055(3) 0.107(4) 0.064(3) -0.005(3) -0.008(2) -0.020(3)
C16 0.069(3) 0.074(3) 0.080(3) -0.017(3) -0.010(3) -0.022(2)
C17 0.063(2) 0.063(3) 0.060(3) -0.021(2) -0.007(2) -0.012(2)
C18 0.048(2) 0.049(2) 0.044(2) -0.0086(17) -0.0015(16) 0.0022(16)
C19 0.051(2) 0.070(3) 0.068(3) -0.029(2) 0.002(2) 0.0062(19)
C20 0.064(3) 0.087(3) 0.064(3) -0.025(2) -0.007(2) -0.014(2)
C21 0.057(3) 0.065(3) 0.069(3) -0.005(2) -0.005(2) -0.012(2)
C22 0.047(2) 0.078(3) 0.105(4) -0.022(3) -0.005(2) 0.019(2)
C23 0.064(3) 0.072(3) 0.073(3) -0.034(2) -0.008(2) 0.015(2)
C24 0.060(3) 0.125(5) 0.122(5) -0.009(4) -0.027(3) -0.019(3)
C25 0.055(2) 0.046(2) 0.047(2) -0.0141(17) -0.0128(17) 0.0013(16)
C26 0.056(2) 0.057(3) 0.076(3) -0.023(2) -0.008(2) -0.0049(19)
C27 0.058(2) 0.047(2) 0.040(2) -0.0137(16) -0.0151(16) 0.0051(16)
C28 0.079(3) 0.046(2) 0.069(3) -0.013(2) -0.029(2) 0.004(2)
C29 0.071(3) 0.052(2) 0.071(3) -0.019(2) -0.027(2) 0.013(2)
C30 0.069(3) 0.042(2) 0.096(3) -0.024(2) -0.043(3) 0.0150(19)
C31 0.094(3) 0.066(3) 0.094(3) -0.022(3) -0.034(3) -0.006(3)
C32 0.114(4) 0.075(3) 0.114(4) -0.033(3) -0.072(4) 0.010(3)
C33 0.081(4) 0.070(3) 0.165(6) -0.051(4) -0.053(4) 0.005(3)
C34 0.079(3) 0.073(3) 0.127(5) -0.039(3) -0.028(3) 0.010(3)
C35 0.070(3) 0.063(3) 0.113(4) -0.035(3) -0.031(3) 0.010(2)
C36 0.050(2) 0.043(2) 0.065(3) -0.0073(19) -0.0202(18) 0.0019(16)
C37 0.123(4) 0.075(3) 0.068(3) -0.003(3) -0.039(3) 0.024(3)
C38 0.200(7) 0.101(5) 0.089(4) 0.005(4) -0.066(5) 0.047(5)
C39 0.148(6) 0.080(4) 0.133(6) -0.004(4) -0.044(5) 0.045(4)
C40 0.098(4) 0.066(3) 0.128(5) -0.027(3) -0.008(4) 0.021(3)
C41 0.075(3) 0.055(3) 0.082(3) -0.021(2) -0.013(2) 0.008(2)
C42 0.051(2) 0.044(2) 0.061(2) -0.0191(18) -0.0152(18) 0.0084(16)
C43 0.077(3) 0.060(3) 0.072(3) -0.025(2) -0.021(2) 0.005(2)
C44 0.082(3) 0.065(3) 0.103(4) -0.030(3) -0.045(3) 0.004(2)
C45 0.055(2) 0.053(3) 0.113(4) -0.020(3) -0.032(3) 0.013(2)
C46 0.055(3) 0.081(3) 0.080(3) -0.012(3) -0.007(2) 0.005(2)
C47 0.063(3) 0.071(3) 0.056(3) -0.015(2) -0.019(2) 0.011(2)
C48 0.061(3) 0.086(4) 0.172(6) -0.026(4) -0.039(3) 0.004(3)

loop_
_atom_type_symbol
_atom_type_description
_atom_type_scat_dispersion_real
_atom_type_scat_dispersion_imag
_atom_type_scat_source
C C 0.0033 0.0016 'International Tables Vol C Tables 4.2.6.8 and 6.1.1.4'
H H 0.0000 0.0000 'International Tables Vol C Tables 4.2.6.8 and 6.1.1.4'
N N 0.0061 0.0033 'International Tables Vol C Tables 4.2.6.8 and 6.1.1.4'
O O 0.0106 0.0060 'International Tables Vol C Tables 4.2.6.8 and 6.1.1.4'
F F 0.0171 0.0103 'International Tables Vol C Tables 4.2.6.8 and 6.1.1.4'
S S 0.1246 0.1234 'International Tables Vol C Tables 4.2.6.8 and 6.1.1.4'

loop_
_geom_angle_atom_site_label_1
_geom_angle_atom_site_label_2
_geom_angle_atom_site_label_3
_geom_angle
O1 S1 O2 119.9(2)
O1 S1 N1 106.58(17)
O2 S1 N1 108.16(18)
O1 S1 C18 109.02(18)
O2 S1 C18 105.74(18)
N1 S1 C18 106.85(17)
O4 S2 O3 119.95(18)
O4 S2 N3 108.34(17)
O3 S2 N3 105.58(18)
O4 S2 C42 107.93(18)
O3 S2 C42 106.39(18)
N3 S2 C42 108.18(17)
C1 N1 S1 124.3(3)
C1 N1 H1A 123(3)
S1 N1 H1A 112(3)
C12 N2 C3 121.7(3)
C12 N2 H2A 111(3)
C3 N2 H2A 115(3)
C25 N3 S2 123.3(3)
C25 N3 H3A 121(3)
S2 N3 H3A 115(3)
C36 N4 C27 123.6(3)
C36 N4 H4A 122(3)
C27 N4 H4A 111(3)
N1 C1 C2 111.4(3)
N1 C1 C3 112.2(3)
C2 C1 C3 112.4(3)
N1 C1 H1 106.8
C2 C1 H1 106.8
C3 C1 H1 106.8
F1 C2 F2 106.7(4)
F1 C2 F3 105.1(4)
F2 C2 F3 105.7(4)
F1 C2 C1 113.8(4)
F2 C2 C1 113.1(4)
F3 C2 C1 111.7(4)
N2 C3 C4 114.5(3)
N2 C3 C1 109.9(3)
C4 C3 C1 110.4(3)
N2 C3 H3 107.2
C4 C3 H3 107.2
C1 C3 H3 107.2
C5 C4 C3 127.3(4)
C5 C4 H4 116.4
C3 C4 H4 116.4
C4 C5 C6 125.3(4)
C4 C5 H5 117.3
C6 C5 H5 117.3
C7 C6 C11 118.0(4)
C7 C6 C5 119.4(4)
C11 C6 C5 122.5(4)
C8 C7 C6 120.8(4)
C8 C7 H7 119.6
C6 C7 H7 119.6
C9 C8 C7 120.0(4)
C9 C8 H8 120.0
C7 C8 H8 120.0
C10 C9 C8 120.1(4)
C10 C9 H9 120.0
C8 C9 H9 120.0
C9 C10 C11 119.9(5)
C9 C10 H10 120.1
C11 C10 H10 120.1
C10 C11 C6 121.2(4)
C10 C11 H11 119.4
C6 C11 H11 119.4
C17 C12 C13 117.7(3)
C17 C12 N2 122.6(3)
C13 C12 N2 119.7(3)
C14 C13 C12 120.3(4)
C14 C13 H13 119.9
C12 C13 H13 119.9
C15 C14 C13 120.7(4)
C15 C14 H14 119.6
C13 C14 H14 119.6
C16 C15 C14 119.7(4)
C16 C15 H15 120.1
C14 C15 H15 120.1
C15 C16 C17 120.7(4)
C15 C16 H16 119.7
C17 C16 H16 119.7
C16 C17 C12 120.8(4)
C16 C17 H17 119.6
C12 C17 H17 119.6
C19 C18 C23 119.4(4)
C19 C18 S1 120.3(3)
C23 C18 S1 120.1(3)
C20 C19 C18 120.2(4)
C20 C19 H19 119.9
C18 C19 H19 119.9
C19 C20 C21 122.2(4)
C19 C20 H20 118.9
C21 C20 H20 118.9
C22 C21 C20 117.0(4)
C22 C21 C24 120.4(5)
C20 C21 C24 122.6(5)
C21 C22 C23 122.5(4)
C21 C22 H22 118.7
C23 C22 H22 118.7
C18 C23 C22 118.8(4)
C18 C23 H23 120.6
C22 C23 H23 120.6
C21 C24 H24A 109.5
C21 C24 H24B 109.5
H24A C24 H24B 109.5
C21 C24 H24C 109.5
H24A C24 H24C 109.5
H24B C24 H24C 109.5
N3 C25 C26 108.6(3)
N3 C25 C27 112.9(3)
C26 C25 C27 113.6(3)
N3 C25 H25 107.1
C26 C25 H25 107.1
C27 C25 H25 107.1
F4 C26 F6 106.7(4)
F4 C26 F5 107.4(3)
F6 C26 F5 105.9(3)
F4 C26 C25 114.6(3)
F6 C26 C25 111.9(3)
F5 C26 C25 110.0(4)
N4 C27 C28 116.0(3)
N4 C27 C25 111.7(3)
C28 C27 C25 109.3(3)
N4 C27 H27 106.4
C28 C27 H27 106.4
C25 C27 H27 106.4
C29 C28 C27 127.6(4)
C29 C28 H28 116.2
C27 C28 H28 116.2
C28 C29 C30 128.3(4)
C28 C29 H29 115.8
C30 C29 H29 115.8
C35 C30 C31 116.7(4)
C35 C30 C29 120.0(4)
C31 C30 C29 123.3(4)
C30 C31 C32 121.2(5)
C30 C31 H31 119.4
C32 C31 H31 119.4
C33 C32 C31 118.9(5)
C33 C32 H32 120.5
C31 C32 H32 120.5
C34 C33 C32 120.1(5)
C34 C33 H33 120.0
C32 C33 H33 120.0
C33 C34 C35 120.5(6)
C33 C34 H34 119.8
C35 C34 H34 119.8
C34 C35 C30 122.6(5)
C34 C35 H35 118.7
C30 C35 H35 118.7
C37 C36 C41 117.8(4)
C37 C36 N4 119.9(4)
C41 C36 N4 122.2(4)
C38 C37 C36 121.0(5)
C38 C37 H37 119.5
C36 C37 H37 119.5
C37 C38 C39 121.6(6)
C37 C38 H38 119.2
C39 C38 H38 119.2
C40 C39 C38 118.3(6)
C40 C39 H39 120.8
C38 C39 H39 120.8
C39 C40 C41 120.9(6)
C39 C40 H40 119.5
C41 C40 H40 119.5
C36 C41 C40 120.3(5)
C36 C41 H41 119.8
C40 C41 H41 119.8
C47 C42 C43 119.8(4)
C47 C42 S2 119.1(3)
C43 C42 S2 121.1(3)
C42 C43 C44 119.5(4)
C42 C43 H43 120.3
C44 C43 H43 120.3
C45 C44 C43 121.3(5)
C45 C44 H44 119.3
C43 C44 H44 119.3
C46 C45 C44 118.1(4)
C46 C45 C48 119.9(5)
C44 C45 C48 122.0(5)
C45 C46 C47 121.6(4)
C45 C46 H46 119.2
C47 C46 H46 119.2
C46 C47 C42 119.7(4)
C46 C47 H47 120.2
C42 C47 H47 120.2
C45 C48 H48A 109.5
C45 C48 H48B 109.5
H48A C48 H48B 109.5
C45 C48 H48C 109.5
H48A C48 H48C 109.5
H48B C48 H48C 109.5

loop_
_geom_bond_atom_site_label_1
_geom_bond_atom_site_label_2
_geom_bond_distance
S1 O1 1.424(3)
S1 O2 1.432(3)
S1 N1 1.603(3)
S1 C18 1.759(4)
S2 O4 1.424(3)
S2 O3 1.426(3)
S2 N3 1.623(3)
S2 C42 1.757(4)
F1 C2 1.308(5)
F2 C2 1.315(5)
F3 C2 1.334(5)
F4 C26 1.323(5)
F5 C26 1.334(5)
F6 C26 1.331(4)
N1 C1 1.441(5)
N1 H1A 0.70(3)
N2 C12 1.391(4)
N2 C3 1.450(4)
N2 H2A 0.83(4)
N3 C25 1.445(4)
N3 H3A 0.90(4)
N4 C36 1.381(5)
N4 C27 1.446(5)
N4 H4A 0.85(4)
C1 C2 1.507(6)
C1 C3 1.547(5)
C1 H1 0.9800
C3 C4 1.504(5)
C3 H3 0.9800
C4 C5 1.298(5)
C4 H4 0.9300
C5 C6 1.470(5)
C5 H5 0.9300
C6 C7 1.378(5)
C6 C11 1.384(5)
C7 C8 1.375(6)
C7 H7 0.9300
C8 C9 1.370(6)
C8 H8 0.9300
C9 C10 1.362(6)
C9 H9 0.9300
C10 C11 1.372(6)
C10 H10 0.9300
C11 H11 0.9300
C12 C17 1.384(5)
C12 C13 1.384(5)
C13 C14 1.373(6)
C13 H13 0.9300
C14 C15 1.359(7)
C14 H14 0.9300
C15 C16 1.348(7)
C15 H15 0.9300
C16 C17 1.368(6)
C16 H16 0.9300
C17 H17 0.9300
C18 C19 1.371(5)
C18 C23 1.381(5)
C19 C20 1.365(6)
C19 H19 0.9300
C20 C21 1.370(6)
C20 H20 0.9300
C21 C22 1.369(7)
C21 C24 1.502(7)
C22 C23 1.382(7)
C22 H22 0.9300
C23 H23 0.9300
C24 H24A 0.9600
C24 H24B 0.9600
C24 H24C 0.9600
C25 C26 1.512(5)
C25 C27 1.535(5)
C25 H25 0.9800
C27 C28 1.499(5)
C27 H27 0.9800
C28 C29 1.274(5)
C28 H28 0.9300
C29 C30 1.463(6)
C29 H29 0.9300
C30 C35 1.360(6)
C30 C31 1.380(7)
C31 C32 1.397(7)
C31 H31 0.9300
C32 C33 1.362(8)
C32 H32 0.9300
C33 C34 1.344(8)
C33 H33 0.9300
C34 C35 1.358(7)
C34 H34 0.9300
C35 H35 0.9300
C36 C37 1.378(6)
C36 C41 1.380(6)
C37 C38 1.354(7)
C37 H37 0.9300
C38 C39 1.365(9)
C38 H38 0.9300
C39 C40 1.363(9)
C39 H39 0.9300
C40 C41 1.381(7)
C40 H40 0.9300
C41 H41 0.9300
C42 C47 1.370(5)
C42 C43 1.373(6)
C43 C44 1.376(6)
C43 H43 0.9300
C44 C45 1.370(7)
C44 H44 0.9300
C45 C46 1.367(7)
C45 C48 1.508(6)
C46 C47 1.370(6)
C46 H46 0.9300
C47 H47 0.9300
C48 H48A 0.9600
C48 H48B 0.9600
C48 H48C 0.9600

loop_
_geom_hbond_atom_site_label_D
_geom_hbond_atom_site_label_H
_geom_hbond_atom_site_label_A
_geom_hbond_distance_DH
_geom_hbond_distance_HA
_geom_hbond_distance_DA
_geom_hbond_angle_DHA
_geom_hbond_site_symmetry_A
N2 H2A O3 0.83(4) 2.30(4) 3.108(4) 166(4) 2_756
N3 H3A O2 0.90(4) 1.98(4) 2.858(4) 168(4) .
N4 H4A O2 0.85(4) 2.32(4) 3.140(5) 164(3) .
N1 H1A O1 0.70(3) 2.53(3) 3.125(4) 144(3) 2_756
C25 H25 O4 0.98 2.39 2.887(5) 110.8 .
N2 H2A O3 0.83(4) 2.30(4) 3.108(4) 166(4) 2_756
N3 H3A O2 0.90(4) 1.98(4) 2.858(4) 168(4) .
N3 H3A S1 0.90(4) 3.05(4) 3.938(4) 170(3) .
N4 H4A O2 0.85(4) 2.32(4) 3.140(5) 164(3) .
N1 H1A O1 0.70(3) 2.53(3) 3.125(4) 144(3) 2_756
C25 H25 O4 0.98 2.39 2.887(5) 110.8 .
C25 H25 O4 0.98 2.39 2.887(5) 110.8 .
N1 H1A O1 0.70(3) 2.53(3) 3.125(4) 144(3) 2_756
N4 H4A O2 0.85(4) 2.32(4) 3.140(5) 164(3) .
N3 H3A O2 0.90(4) 1.98(4) 2.858(4) 168(4) .
N2 H2A O3 0.83(4) 2.30(4) 3.108(4) 166(4) 2_756

loop_
_geom_torsion_atom_site_label_1
_geom_torsion_atom_site_label_2
_geom_torsion_atom_site_label_3
_geom_torsion_atom_site_label_4
_geom_torsion
O1 S1 N1 C1 -168.3(3)
O2 S1 N1 C1 -38.2(4)
C18 S1 N1 C1 75.2(3)
O4 S2 N3 C25 15.1(3)
O3 S2 N3 C25 144.8(3)
C42 S2 N3 C25 -101.7(3)
S1 N1 C1 C2 99.2(4)
S1 N1 C1 C3 -133.8(3)
N1 C1 C2 F1 46.5(5)
C3 C1 C2 F1 -80.3(5)
N1 C1 C2 F2 168.6(4)
C3 C1 C2 F2 41.7(5)
N1 C1 C2 F3 -72.3(5)
C3 C1 C2 F3 160.8(3)
C12 N2 C3 C4 93.8(4)
C12 N2 C3 C1 -141.2(3)
N1 C1 C3 N2 -60.7(4)
C2 C1 C3 N2 65.7(4)
N1 C1 C3 C4 66.6(4)
C2 C1 C3 C4 -166.9(3)
N2 C3 C4 C5 -7.3(5)
C1 C3 C4 C5 -132.1(4)
C3 C4 C5 C6 178.1(3)
C4 C5 C6 C7 -143.1(4)
C4 C5 C6 C11 32.5(6)
C11 C6 C7 C8 -3.7(6)
C5 C6 C7 C8 172.2(4)
C6 C7 C8 C9 3.5(6)
C7 C8 C9 C10 -1.4(7)
C8 C9 C10 C11 -0.5(7)
C9 C10 C11 C6 0.2(7)
C7 C6 C11 C10 1.9(6)
C5 C6 C11 C10 -173.9(4)
C3 N2 C12 C17 35.4(5)
C3 N2 C12 C13 -146.8(4)
C17 C12 C13 C14 0.5(6)
N2 C12 C13 C14 -177.4(4)
C12 C13 C14 C15 -0.5(7)
C13 C14 C15 C16 -0.3(8)
C14 C15 C16 C17 0.9(8)
C15 C16 C17 C12 -0.8(7)
C13 C12 C17 C16 0.1(6)
N2 C12 C17 C16 178.0(4)
O1 S1 C18 C19 -53.8(4)
O2 S1 C18 C19 176.1(3)
N1 S1 C18 C19 61.0(4)
O1 S1 C18 C23 120.4(3)
O2 S1 C18 C23 -9.7(4)
N1 S1 C18 C23 -124.8(3)
C23 C18 C19 C20 0.3(6)
S1 C18 C19 C20 174.6(3)
C18 C19 C20 C21 0.9(7)
C19 C20 C21 C22 -1.6(6)
C19 C20 C21 C24 177.9(4)
C20 C21 C22 C23 1.1(7)
C24 C21 C22 C23 -178.4(4)
C19 C18 C23 C22 -0.8(6)
S1 C18 C23 C22 -175.0(3)
C21 C22 C23 C18 0.0(7)
S2 N3 C25 C26 -107.4(3)
S2 N3 C25 C27 125.7(3)
N3 C25 C26 F4 -52.5(4)
C27 C25 C26 F4 74.0(4)
N3 C25 C26 F6 -174.0(3)
C27 C25 C26 F6 -47.6(5)
N3 C25 C26 F5 68.6(4)
C27 C25 C26 F5 -164.9(3)
C36 N4 C27 C28 -73.6(5)
C36 N4 C27 C25 160.3(3)
N3 C25 C27 N4 59.1(4)
C26 C25 C27 N4 -65.1(4)
N3 C25 C27 C28 -70.6(4)
C26 C25 C27 C28 165.2(3)
N4 C27 C28 C29 -11.8(6)
C25 C27 C28 C29 115.4(4)
C27 C28 C29 C30 -177.3(4)
C28 C29 C30 C35 168.0(4)
C28 C29 C30 C31 -11.0(7)
C35 C30 C31 C32 -2.7(7)
C29 C30 C31 C32 176.3(4)
C30 C31 C32 C33 1.6(7)
C31 C32 C33 C34 0.3(8)
C32 C33 C34 C35 -1.0(8)
C33 C34 C35 C30 -0.3(7)
C31 C30 C35 C34 2.1(6)
C29 C30 C35 C34 -177.0(4)
C27 N4 C36 C37 174.4(4)
C27 N4 C36 C41 -8.2(6)
C41 C36 C37 C38 -0.8(8)
N4 C36 C37 C38 176.7(5)
C36 C37 C38 C39 0.1(11)
C37 C38 C39 C40 0.1(12)
C38 C39 C40 C41 0.4(10)
C37 C36 C41 C40 1.4(6)
N4 C36 C41 C40 -176.0(4)
C39 C40 C41 C36 -1.2(8)
O4 S2 C42 C47 171.0(3)
O3 S2 C42 C47 41.0(3)
N3 S2 C42 C47 -72.0(3)
O4 S2 C42 C43 -6.3(4)
O3 S2 C42 C43 -136.2(3)
N3 S2 C42 C43 110.8(3)
C47 C42 C43 C44 -2.0(6)
S2 C42 C43 C44 175.2(3)
C42 C43 C44 C45 0.0(7)
C43 C44 C45 C46 2.6(7)
C43 C44 C45 C48 -177.7(4)
C44 C45 C46 C47 -3.1(7)
C48 C45 C46 C47 177.1(4)
C45 C46 C47 C42 1.1(7)
C43 C42 C47 C46 1.5(6)
S2 C42 C47 C46 -175.8(3)
